data_4130069
loop_
_publ_author_name
'Mukherjee, Arup'
'Nerush, Alexander'
'Leitus, Gregory'
'Shimon, Linda J. W.'
'Ben David, Yehoshoa'
'Espinosa Jalapa, Noel Angel'
'Milstein, David'

_publ_section_title
;
 Manganese-Catalyzed Environmentally Benign Dehydrogenative Coupling of
 Alcohols and Amines to Form Aldimines and H2: A Catalytic and Mechanistic
 Study.
;
_journal_issue 13
_journal_name_full 'Journal of the American Chemical Society'
_journal_page_first 4298
_journal_page_last 4301
_journal_paper_doi 10.1021/jacs.5b13519
_journal_volume 138
_journal_year 2016
_chemical_formula_moiety 'C25 H44 Mn N O2 P2'
_chemical_formula_sum 'C25 H44 Mn N O2 P2'
_chemical_formula_weight 507.49
_space_group_crystal_system orthorhombic
_space_group_IT_number 19
_space_group_name_Hall 'P 2ac 2ab'
_space_group_name_H-M_alt 'P 21 21 21'
_atom_sites_solution_hydrogens mixed
_audit_creation_method SHELXL-2014/7
_cell_angle_alpha 90
_cell_angle_beta 90
_cell_angle_gamma 90
_cell_formula_units_Z 4
_cell_length_a 11.819(2)
_cell_length_b 14.961(3)
_cell_length_c 15.364(3)
_cell_measurement_reflns_used 30310
_cell_measurement_temperature 100(2)
_cell_measurement_theta_max 23.9
_cell_measurement_theta_min 2.2
_cell_volume 2716.7(9)
_computing_cell_refinement 'Software Bruker KappaApex CCD'
_computing_data_collection 'Software Bruker KappaApex CCD'
_computing_data_reduction 'Software Bruker KappaApex CCD'
_computing_structure_refinement 'SHELXL-2014/7 (Sheldrick, 2014)'
_computing_structure_solution SHELXT
_diffrn_ambient_temperature 100(2)
_diffrn_measured_fraction_theta_full 0.981
_diffrn_measured_fraction_theta_max 0.979
_diffrn_measurement_device_type 'Bruker KappaApex CCD'
_diffrn_measurement_method 'phi and omega scans'
_diffrn_radiation_type MoK\a
_diffrn_radiation_wavelength 0.71073
_diffrn_reflns_av_R_equivalents 0.1031
_diffrn_reflns_av_unetI/netI 0.1088
_diffrn_reflns_Laue_measured_fraction_full 0.981
_diffrn_reflns_Laue_measured_fraction_max 0.979
_diffrn_reflns_limit_h_max 14
_diffrn_reflns_limit_h_min -14
_diffrn_reflns_limit_k_max 11
_diffrn_reflns_limit_k_min -18
_diffrn_reflns_limit_l_max 18
_diffrn_reflns_limit_l_min -18
_diffrn_reflns_number 12639
_diffrn_reflns_point_group_measured_fraction_full 0.985
_diffrn_reflns_point_group_measured_fraction_max 0.984
_diffrn_reflns_theta_full 25.242
_diffrn_reflns_theta_max 25.343
_diffrn_reflns_theta_min 2.981
_exptl_absorpt_coefficient_mu 0.624
_exptl_absorpt_correction_T_max 0.958
_exptl_absorpt_correction_T_min 0.889
_exptl_absorpt_correction_type multi-scan
_exptl_absorpt_process_details 'Bruker KappaApex CCD'
_exptl_crystal_colour yellow
_exptl_crystal_density_diffrn 1.241
_exptl_crystal_description plate
_exptl_crystal_F_000 1088
_exptl_crystal_size_max 0.180
_exptl_crystal_size_mid 0.160
_exptl_crystal_size_min 0.050
_refine_diff_density_max 0.539
_refine_diff_density_min -0.504
_refine_diff_density_rms 0.079
_refine_ls_abs_structure_details
;
 Refined as an inversion twin.
;
_refine_ls_abs_structure_Flack 0.04(4)
_refine_ls_extinction_method none
_refine_ls_goodness_of_fit_ref 1.022
_refine_ls_hydrogen_treatment mixed
_refine_ls_matrix_type full
_refine_ls_number_parameters 327
_refine_ls_number_reflns 4851
_refine_ls_number_restraints 20
_refine_ls_restrained_S_all 1.022
_refine_ls_R_factor_all 0.0700
_refine_ls_R_factor_gt 0.0552
_refine_ls_shift/su_max 0.000
_refine_ls_shift/su_mean 0.000
_refine_ls_structure_factor_coef Fsqd
_refine_ls_weighting_details 'w=1/[\s^2^(Fo^2^)+(0.0493P)^2^] where P=(Fo^2^+2Fc^2^)/3'
_refine_ls_weighting_scheme calc
_refine_ls_wR_factor_gt 0.1281
_refine_ls_wR_factor_ref 0.1354
_reflns_Friedel_coverage 0.779
_reflns_Friedel_fraction_full 0.990
_reflns_Friedel_fraction_max 0.989
_reflns_number_gt 4046
_reflns_number_total 4851
_reflns_threshold_expression 'I > 2\s(I)'
_cod_data_source_file ja5b13519_si_002.cif
_cod_data_source_block m1822
_cod_original_cell_volume 2716.6(9)
_cod_database_code 4130069
_shelx_shelxl_version_number 2014/7
_shelx_space_group_comment
;
The symmetry employed for this shelxl refinement is uniquely defined
by the following loop, which should always be used as a source of
symmetry information in preference to the above space-group names.
They are only intended as comments.
;
_shelx_estimated_absorpt_t_min 0.896
_shelx_estimated_absorpt_t_max 0.969

loop_
_space_group_symop_operation_xyz
'x, y, z'
'x+1/2, -y+1/2, -z'
'-x, y+1/2, -z+1/2'
'-x+1/2, -y, z+1/2'

loop_
_atom_site_label
_atom_site_type_symbol
_atom_site_fract_x
_atom_site_fract_y
_atom_site_fract_z
_atom_site_U_iso_or_equiv
_atom_site_adp_type
_atom_site_occupancy
_atom_site_site_symmetry_order
_atom_site_calc_flag
_atom_site_refinement_flags_posn
_atom_site_refinement_flags_adp
_atom_site_refinement_flags_occupancy
_atom_site_disorder_assembly
_atom_site_disorder_group
Mn1 Mn 0.86886(9) 0.99349(9) 0.04845(13) 0.0188(5) Uani 0.859(7) 1 d . . P A 1
H1 H 0.883(7) 1.042(3) 0.112(6) 0.028 Uiso 0.859(7) 1 d D U P A 1
O2 O 0.7679(4) 0.8875(3) -0.0958(4) 0.0337(14) Uani 0.859(7) 1 d . . P A 1
C25 C 0.8081(6) 0.9268(4) -0.0380(5) 0.0257(17) Uani 0.859(7) 1 d . . P A 1
Mn1A Mn 0.8832(8) 1.0191(7) 0.0858(8) 0.021(3) Uani 0.141(7) 1 d . U P A 2
H1A H 0.87(2) 0.952(16) 0.012(6) 0.031 Uiso 0.141(7) 1 d D U P A 2
O2A O 0.954(4) 1.121(3) 0.237(3) 0.079(15) Uani 0.141(7) 1 d . U P A 2
C25A C 0.918(5) 1.073(4) 0.174(4) 0.046(14) Uani 0.141(7) 1 d . U P A 2
P1 P 1.03187(12) 0.91918(10) 0.06071(11) 0.0237(4) Uani 1 1 d . . . . .
P2 P 0.71297(13) 1.06983(10) 0.09121(11) 0.0220(4) Uani 1 1 d . . . . .
O1 O 0.9606(4) 1.1380(3) -0.0602(4) 0.0517(15) Uani 1 1 d . . . . .
N1 N 0.8223(4) 0.9068(3) 0.1502(4) 0.0259(12) Uani 1 1 d D . . . .
C1 C 0.9776(6) 0.8111(4) 0.1034(5) 0.0308(15) Uani 1 1 d . . . . .
H1B H 0.9547 0.7722 0.0544 0.037 Uiso 1 1 calc R U . . .
H1C H 1.0380 0.7802 0.1364 0.037 Uiso 1 1 calc R U . . .
C2 C 0.8780(5) 0.8278(4) 0.1618(4) 0.0276(14) Uani 1 1 d . . . . .
C3 C 0.8448(6) 0.7655(4) 0.2245(5) 0.0321(17) Uani 1 1 d . . . . .
H3 H 0.8861 0.7116 0.2320 0.039 Uiso 1 1 calc R U . . .
C4 C 0.7522(6) 0.7830(4) 0.2751(5) 0.0335(17) Uani 1 1 d . . . . .
H4 H 0.7266 0.7405 0.3165 0.040 Uiso 1 1 calc R U . . .
C5 C 0.6970(6) 0.8631(4) 0.2650(4) 0.0310(15) Uani 1 1 d . . . . .
H5 H 0.6328 0.8764 0.2999 0.037 Uiso 1 1 calc R U . . .
C6 C 0.7350(5) 0.9256(4) 0.2033(4) 0.0233(13) Uani 1 1 d . . . . .
C7 C 0.6870(6) 1.0183(4) 0.1981(4) 0.0327(15) Uani 1 1 d . . . . .
H7A H 0.7217 1.0558 0.2440 0.039 Uiso 1 1 calc R U . . .
H7B H 0.6045 1.0159 0.2090 0.039 Uiso 1 1 calc R U . . .
C8 C 1.1358(6) 0.9588(4) 0.1478(4) 0.0312(15) Uani 1 1 d . . . . .
C9 C 1.0735(6) 0.9545(5) 0.2346(5) 0.0395(18) Uani 1 1 d . . . . .
H9A H 1.0577 0.8920 0.2493 0.059 Uiso 1 1 calc R U . . .
H9B H 1.0022 0.9875 0.2302 0.059 Uiso 1 1 calc R U . . .
H9C H 1.1207 0.9812 0.2802 0.059 Uiso 1 1 calc R U . . .
C10 C 1.2442(5) 0.9037(5) 0.1538(5) 0.0417(19) Uani 1 1 d . . . . .
H10A H 1.2863 0.9210 0.2061 0.063 Uiso 1 1 calc R U . . .
H10B H 1.2908 0.9147 0.1021 0.063 Uiso 1 1 calc R U . . .
H10C H 1.2250 0.8401 0.1569 0.063 Uiso 1 1 calc R U . . .
C11 C 1.1658(6) 1.0584(4) 0.1316(5) 0.0377(18) Uani 1 1 d . . . . .
H11A H 1.2132 1.0805 0.1793 0.057 Uiso 1 1 calc R U . . .
H11B H 1.0960 1.0937 0.1287 0.057 Uiso 1 1 calc R U . . .
H11C H 1.2070 1.0639 0.0765 0.057 Uiso 1 1 calc R U . . .
C12 C 1.1144(6) 0.8830(4) -0.0391(5) 0.0403(17) Uani 1 1 d . . . . .
C13 C 1.1901(6) 0.9598(5) -0.0713(5) 0.047(2) Uani 1 1 d . . . . .
H13A H 1.2166 0.9467 -0.1304 0.071 Uiso 1 1 calc R U . . .
H13B H 1.2553 0.9661 -0.0324 0.071 Uiso 1 1 calc R U . . .
H13C H 1.1466 1.0156 -0.0717 0.071 Uiso 1 1 calc R U . . .
C14 C 1.1864(8) 0.7977(5) -0.0243(6) 0.064(3) Uani 1 1 d . . . . .
H14A H 1.1362 0.7468 -0.0131 0.096 Uiso 1 1 calc R U . . .
H14B H 1.2363 0.8067 0.0259 0.096 Uiso 1 1 calc R U . . .
H14C H 1.2321 0.7857 -0.0762 0.096 Uiso 1 1 calc R U . . .
C15 C 1.0334(8) 0.8628(6) -0.1127(6) 0.060(2) Uani 1 1 d . . . . .
H15A H 0.9862 0.9154 -0.1242 0.090 Uiso 1 1 calc R U . . .
H15B H 0.9850 0.8122 -0.0965 0.090 Uiso 1 1 calc R U . . .
H15C H 1.0764 0.8476 -0.1652 0.090 Uiso 1 1 calc R U . . .
C16 C 0.7234(6) 1.1952(4) 0.1188(5) 0.0391(18) Uani 1 1 d . . . . .
C17 C 0.7111(7) 1.2494(4) 0.0343(6) 0.053(2) Uani 1 1 d . . . . .
H17A H 0.6342 1.2423 0.0115 0.080 Uiso 1 1 calc R U . . .
H17B H 0.7657 1.2277 -0.0088 0.080 Uiso 1 1 calc R U . . .
H17C H 0.7255 1.3127 0.0464 0.080 Uiso 1 1 calc R U . . .
C18 C 0.8420(7) 1.2153(5) 0.1571(6) 0.055(2) Uani 1 1 d . . . . .
H18A H 0.8469 1.2787 0.1727 0.083 Uiso 1 1 calc R U . . .
H18B H 0.9001 1.2012 0.1136 0.083 Uiso 1 1 calc R U . . .
H18C H 0.8541 1.1786 0.2091 0.083 Uiso 1 1 calc R U . . .
C19 C 0.6385(8) 1.2261(4) 0.1866(6) 0.049(2) Uani 1 1 d . . . . .
H19A H 0.6522 1.1944 0.2414 0.074 Uiso 1 1 calc R U . . .
H19B H 0.5617 1.2132 0.1662 0.074 Uiso 1 1 calc R U . . .
H19C H 0.6468 1.2905 0.1960 0.074 Uiso 1 1 calc R U . . .
C20 C 0.5779(6) 1.0489(5) 0.0312(5) 0.0400(19) Uani 1 1 d . . . . .
C21 C 0.5513(6) 0.9483(4) 0.0415(5) 0.0412(18) Uani 1 1 d . . . . .
H21A H 0.4876 0.9323 0.0037 0.062 Uiso 1 1 calc R U . . .
H21B H 0.5314 0.9357 0.1022 0.062 Uiso 1 1 calc R U . . .
H21C H 0.6179 0.9131 0.0251 0.062 Uiso 1 1 calc R U . . .
C22 C 0.4728(6) 1.1023(5) 0.0662(6) 0.052(2) Uani 1 1 d . . . . .
H22A H 0.4876 1.1665 0.0616 0.079 Uiso 1 1 calc R U . . .
H22B H 0.4595 1.0865 0.1272 0.079 Uiso 1 1 calc R U . . .
H22C H 0.4059 1.0870 0.0316 0.079 Uiso 1 1 calc R U . . .
C23 C 0.5935(7) 1.0694(5) -0.0655(5) 0.055(2) Uani 1 1 d . . . . .
H23A H 0.6566 1.0339 -0.0884 0.082 Uiso 1 1 calc R U . . .
H23B H 0.6100 1.1331 -0.0729 0.082 Uiso 1 1 calc R U . . .
H23C H 0.5241 1.0542 -0.0970 0.082 Uiso 1 1 calc R U . . .
C24 C 0.9231(5) 1.0801(4) -0.0165(5) 0.0344(17) Uani 1 1 d . . . . .

loop_
_atom_site_aniso_label
_atom_site_aniso_U_11
_atom_site_aniso_U_22
_atom_site_aniso_U_33
_atom_site_aniso_U_23
_atom_site_aniso_U_13
_atom_site_aniso_U_12
Mn1 0.0121(5) 0.0195(6) 0.0250(10) 0.0011(6) 0.0009(5) -0.0008(5)
O2 0.028(3) 0.047(3) 0.026(3) -0.013(3) 0.000(3) -0.004(2)
C25 0.018(3) 0.029(4) 0.029(5) 0.003(3) 0.001(3) -0.002(3)
Mn1A 0.019(3) 0.023(3) 0.020(3) -0.0010(13) -0.0001(13) -0.0008(13)
O2A 0.08(2) 0.09(2) 0.08(2) -0.011(19) 0.04(2) -0.03(2)
C25A 0.047(17) 0.051(17) 0.040(18) 0.008(13) 0.007(13) -0.002(12)
P1 0.0155(7) 0.0262(8) 0.0292(10) 0.0007(6) 0.0007(7) 0.0011(6)
P2 0.0165(7) 0.0222(7) 0.0273(10) 0.0030(6) -0.0003(7) 0.0022(6)
O1 0.035(3) 0.063(3) 0.058(4) 0.033(3) -0.021(3) -0.022(3)
N1 0.017(2) 0.023(3) 0.037(4) 0.004(2) -0.005(2) -0.005(2)
C1 0.026(3) 0.026(3) 0.041(4) 0.000(3) -0.002(3) -0.004(3)
C2 0.022(3) 0.026(3) 0.034(4) 0.002(2) -0.011(3) -0.006(3)
C3 0.029(4) 0.027(3) 0.041(5) 0.006(3) -0.016(3) -0.007(3)
C4 0.038(4) 0.034(4) 0.029(4) 0.011(3) -0.005(3) -0.012(3)
C5 0.025(3) 0.041(4) 0.027(4) -0.003(3) -0.003(3) -0.008(3)
C6 0.020(3) 0.031(3) 0.019(4) 0.002(3) -0.008(3) -0.005(3)
C7 0.033(4) 0.035(4) 0.030(4) -0.002(3) 0.003(3) 0.002(3)
C8 0.024(3) 0.041(4) 0.029(4) 0.002(3) -0.002(3) -0.003(3)
C9 0.033(4) 0.049(4) 0.036(5) 0.002(3) -0.003(3) -0.009(3)
C10 0.023(3) 0.058(5) 0.044(5) 0.013(4) -0.009(3) 0.002(3)
C11 0.032(4) 0.043(4) 0.038(5) -0.006(3) 0.006(3) -0.012(3)
C12 0.040(4) 0.046(4) 0.034(5) -0.009(3) 0.006(4) 0.000(3)
C13 0.037(4) 0.068(5) 0.036(5) -0.003(4) 0.014(4) -0.002(4)
C14 0.062(6) 0.055(5) 0.074(7) -0.023(4) 0.026(5) 0.014(4)
C15 0.058(5) 0.081(6) 0.041(6) -0.016(4) 0.008(5) -0.013(5)
C16 0.036(4) 0.030(4) 0.052(5) -0.001(3) 0.001(4) 0.006(3)
C17 0.048(4) 0.026(3) 0.085(7) 0.012(4) 0.005(5) 0.002(3)
C18 0.049(5) 0.034(4) 0.083(7) -0.014(4) -0.015(5) -0.007(4)
C19 0.053(5) 0.032(4) 0.062(6) -0.007(3) -0.002(5) 0.007(4)
C20 0.024(3) 0.050(4) 0.046(5) 0.012(3) -0.009(3) -0.009(3)
C21 0.043(4) 0.041(4) 0.040(5) -0.005(3) -0.002(4) -0.017(3)
C22 0.020(3) 0.058(5) 0.079(7) 0.010(4) -0.003(4) 0.000(3)
C23 0.049(5) 0.063(5) 0.052(6) 0.015(4) -0.019(4) -0.018(4)
C24 0.016(3) 0.038(4) 0.049(5) 0.016(3) -0.006(3) 0.002(3)

loop_
_atom_type_symbol
_atom_type_description
_atom_type_scat_dispersion_real
_atom_type_scat_dispersion_imag
_atom_type_scat_source
C C 0.0033 0.0016 'International Tables Vol C Tables 4.2.6.8 and 6.1.1.4'
H H 0.0000 0.0000 'International Tables Vol C Tables 4.2.6.8 and 6.1.1.4'
N N 0.0061 0.0033 'International Tables Vol C Tables 4.2.6.8 and 6.1.1.4'
O O 0.0106 0.0060 'International Tables Vol C Tables 4.2.6.8 and 6.1.1.4'
P P 0.1023 0.0942 'International Tables Vol C Tables 4.2.6.8 and 6.1.1.4'
Mn Mn 0.3368 0.7283 'International Tables Vol C Tables 4.2.6.8 and 6.1.1.4'

loop_
_geom_angle_atom_site_label_1
_geom_angle_atom_site_label_2
_geom_angle_atom_site_label_3
_geom_angle
C24 Mn1 C25 97.7(3)
C24 Mn1 N1 166.4(3)
C25 Mn1 N1 95.8(3)
C24 Mn1 P1 95.8(2)
C25 Mn1 P1 97.5(2)
N1 Mn1 P1 81.72(15)
C24 Mn1 P2 95.1(2)
C25 Mn1 P2 99.7(2)
N1 Mn1 P2 83.27(16)
P1 Mn1 P2 158.23(12)
C24 Mn1 H1 88(2)
C25 Mn1 H1 164(4)
N1 Mn1 H1 79(2)
P1 Mn1 H1 96(4)
P2 Mn1 H1 65(4)
O2 C25 Mn1 176.8(6)
C25A Mn1A C24 113(2)
C25A Mn1A N1 95.3(19)
C24 Mn1A N1 151.5(8)
C25A Mn1A P2 92(2)
C24 Mn1A P2 95.5(4)
N1 Mn1A P2 86.7(3)
C25A Mn1A P1 105(2)
C24 Mn1A P1 89.1(4)
N1 Mn1A P1 79.8(3)
P2 Mn1A P1 159.1(7)
C25A Mn1A H1A 167(10)
C24 Mn1A H1A 74(4)
N1 Mn1A H1A 78(4)
P2 Mn1A H1A 99(10)
P1 Mn1A H1A 63(10)
O2A C25A Mn1A 173(5)
C1 P1 C12 102.4(3)
C1 P1 C8 104.1(3)
C12 P1 C8 109.0(3)
C1 P1 Mn1 99.5(2)
C12 P1 Mn1 121.2(2)
C8 P1 Mn1 117.4(2)
C1 P1 Mn1A 103.8(3)
C12 P1 Mn1A 134.6(4)
C8 P1 Mn1A 99.7(4)
C7 P2 C20 103.2(3)
C7 P2 C16 102.8(3)
C20 P2 C16 109.0(3)
C7 P2 Mn1A 92.4(3)
C20 P2 Mn1A 136.0(4)
C16 P2 Mn1A 107.0(4)
C7 P2 Mn1 100.5(2)
C20 P2 Mn1 117.8(3)
C16 P2 Mn1 120.2(2)
C6 N1 C2 118.2(5)
C6 N1 Mn1A 112.7(5)
C2 N1 Mn1A 126.5(5)
C6 N1 Mn1 121.5(4)
C2 N1 Mn1 120.3(4)
C2 C1 P1 109.7(4)
C2 C1 H1B 109.7
P1 C1 H1B 109.7
C2 C1 H1C 109.7
P1 C1 H1C 109.7
H1B C1 H1C 108.2
N1 C2 C3 122.2(6)
N1 C2 C1 116.3(5)
C3 C2 C1 121.5(6)
C4 C3 C2 119.3(6)
C4 C3 H3 120.3
C2 C3 H3 120.3
C3 C4 C5 118.9(6)
C3 C4 H4 120.5
C5 C4 H4 120.5
C4 C5 C6 120.3(7)
C4 C5 H5 119.9
C6 C5 H5 119.9
N1 C6 C5 121.0(6)
N1 C6 C7 116.9(5)
C5 C6 C7 121.9(6)
C6 C7 P2 111.8(5)
C6 C7 H7A 109.3
P2 C7 H7A 109.3
C6 C7 H7B 109.3
P2 C7 H7B 109.3
H7A C7 H7B 107.9
C9 C8 C10 109.3(6)
C9 C8 C11 106.9(5)
C10 C8 C11 109.6(6)
C9 C8 P1 106.8(5)
C10 C8 P1 114.5(5)
C11 C8 P1 109.4(5)
C8 C9 H9A 109.5
C8 C9 H9B 109.5
H9A C9 H9B 109.5
C8 C9 H9C 109.5
H9A C9 H9C 109.5
H9B C9 H9C 109.5
C8 C10 H10A 109.5
C8 C10 H10B 109.5
H10A C10 H10B 109.5
C8 C10 H10C 109.5
H10A C10 H10C 109.5
H10B C10 H10C 109.5
C8 C11 H11A 109.5
C8 C11 H11B 109.5
H11A C11 H11B 109.5
C8 C11 H11C 109.5
H11A C11 H11C 109.5
H11B C11 H11C 109.5
C15 C12 C13 106.1(7)
C15 C12 C14 107.0(6)
C13 C12 C14 110.1(6)
C15 C12 P1 109.7(5)
C13 C12 P1 110.2(4)
C14 C12 P1 113.4(5)
C12 C13 H13A 109.5
C12 C13 H13B 109.5
H13A C13 H13B 109.5
C12 C13 H13C 109.5
H13A C13 H13C 109.5
H13B C13 H13C 109.5
C12 C14 H14A 109.5
C12 C14 H14B 109.5
H14A C14 H14B 109.5
C12 C14 H14C 109.5
H14A C14 H14C 109.5
H14B C14 H14C 109.5
C12 C15 H15A 109.5
C12 C15 H15B 109.5
H15A C15 H15B 109.5
C12 C15 H15C 109.5
H15A C15 H15C 109.5
H15B C15 H15C 109.5
C19 C16 C17 110.9(6)
C19 C16 C18 106.2(7)
C17 C16 C18 107.7(7)
C19 C16 P2 113.8(5)
C17 C16 P2 108.8(5)
C18 C16 P2 109.2(5)
C16 C17 H17A 109.5
C16 C17 H17B 109.5
H17A C17 H17B 109.5
C16 C17 H17C 109.5
H17A C17 H17C 109.5
H17B C17 H17C 109.5
C16 C18 H18A 109.5
C16 C18 H18B 109.5
H18A C18 H18B 109.5
C16 C18 H18C 109.5
H18A C18 H18C 109.5
H18B C18 H18C 109.5
C16 C19 H19A 109.5
C16 C19 H19B 109.5
H19A C19 H19B 109.5
C16 C19 H19C 109.5
H19A C19 H19C 109.5
H19B C19 H19C 109.5
C23 C20 C21 108.6(7)
C23 C20 C22 109.1(6)
C21 C20 C22 107.4(6)
C23 C20 P2 110.0(5)
C21 C20 P2 106.6(5)
C22 C20 P2 114.9(5)
C20 C21 H21A 109.5
C20 C21 H21B 109.5
H21A C21 H21B 109.5
C20 C21 H21C 109.5
H21A C21 H21C 109.5
H21B C21 H21C 109.5
C20 C22 H22A 109.5
C20 C22 H22B 109.5
H22A C22 H22B 109.5
C20 C22 H22C 109.5
H22A C22 H22C 109.5
H22B C22 H22C 109.5
C20 C23 H23A 109.5
C20 C23 H23B 109.5
H23A C23 H23B 109.5
C20 C23 H23C 109.5
H23A C23 H23C 109.5
H23B C23 H23C 109.5
O1 C24 Mn1 179.3(6)
O1 C24 Mn1A 157.8(8)

loop_
_geom_bond_atom_site_label_1
_geom_bond_atom_site_label_2
_geom_bond_distance
Mn1 C24 1.757(6)
Mn1 C25 1.810(8)
Mn1 N1 2.104(5)
Mn1 P1 2.2322(18)
Mn1 P2 2.265(2)
Mn1 H1 1.23(9)
O2 C25 1.167(9)
Mn1A C25A 1.63(7)
Mn1A C24 1.878(11)
Mn1A N1 2.078(9)
Mn1A P2 2.153(8)
Mn1A P1 2.338(8)
Mn1A H1A 1.5(2)
O2A C25A 1.29(7)
P1 C1 1.859(6)
P1 C12 1.897(7)
P1 C8 1.911(7)
P2 C7 1.840(7)
P2 C20 1.870(7)
P2 C16 1.928(7)
O1 C24 1.182(7)
N1 C6 1.345(8)
N1 C2 1.365(8)
C1 C2 1.501(9)
C1 H1B 0.9900
C1 H1C 0.9900
C2 C3 1.397(9)
C3 C4 1.367(10)
C3 H3 0.9500
C4 C5 1.374(9)
C4 H4 0.9500
C5 C6 1.406(9)
C5 H5 0.9500
C6 C7 1.500(8)
C7 H7A 0.9900
C7 H7B 0.9900
C8 C9 1.524(10)
C8 C10 1.526(9)
C8 C11 1.553(9)
C9 H9A 0.9800
C9 H9B 0.9800
C9 H9C 0.9800
C10 H10A 0.9800
C10 H10B 0.9800
C10 H10C 0.9800
C11 H11A 0.9800
C11 H11B 0.9800
C11 H11C 0.9800
C12 C15 1.512(11)
C12 C13 1.538(10)
C12 C14 1.551(10)
C13 H13A 0.9800
C13 H13B 0.9800
C13 H13C 0.9800
C14 H14A 0.9800
C14 H14B 0.9800
C14 H14C 0.9800
C15 H15A 0.9800
C15 H15B 0.9800
C15 H15C 0.9800
C16 C19 1.518(11)
C16 C17 1.537(11)
C16 C18 1.550(10)
C17 H17A 0.9800
C17 H17B 0.9800
C17 H17C 0.9800
C18 H18A 0.9800
C18 H18B 0.9800
C18 H18C 0.9800
C19 H19A 0.9800
C19 H19B 0.9800
C19 H19C 0.9800
C20 C23 1.527(11)
C20 C21 1.546(9)
C20 C22 1.571(10)
C21 H21A 0.9800
C21 H21B 0.9800
C21 H21C 0.9800
C22 H22A 0.9800
C22 H22B 0.9800
C22 H22C 0.9800
C23 H23A 0.9800
C23 H23B 0.9800
C23 H23C 0.9800

loop_
_geom_torsion_atom_site_label_1
_geom_torsion_atom_site_label_2
_geom_torsion_atom_site_label_3
_geom_torsion_atom_site_label_4
_geom_torsion
C12 P1 C1 C2 -159.6(4)
C8 P1 C1 C2 87.0(5)
Mn1 P1 C1 C2 -34.5(5)
Mn1A P1 C1 C2 -17.0(6)
C6 N1 C2 C3 2.2(9)
Mn1A N1 C2 C3 162.3(7)
Mn1 N1 C2 C3 -175.4(5)
C6 N1 C2 C1 -177.7(5)
Mn1A N1 C2 C1 -17.6(9)
Mn1 N1 C2 C1 4.7(7)
P1 C1 C2 N1 21.9(7)
P1 C1 C2 C3 -158.0(5)
N1 C2 C3 C4 1.3(10)
C1 C2 C3 C4 -178.8(6)
C2 C3 C4 C5 -2.5(10)
C3 C4 C5 C6 0.3(10)
C2 N1 C6 C5 -4.4(8)
Mn1A N1 C6 C5 -167.2(6)
Mn1 N1 C6 C5 173.2(4)
C2 N1 C6 C7 170.9(5)
Mn1A N1 C6 C7 8.1(8)
Mn1 N1 C6 C7 -11.5(7)
C4 C5 C6 N1 3.2(9)
C4 C5 C6 C7 -171.8(6)
N1 C6 C7 P2 25.3(7)
C5 C6 C7 P2 -159.5(5)
C20 P2 C7 C6 96.9(5)
C16 P2 C7 C6 -149.7(5)
Mn1A P2 C7 C6 -41.6(6)
Mn1 P2 C7 C6 -25.1(5)
C1 P1 C12 C15 77.4(6)
C8 P1 C12 C15 -172.7(5)
Mn1 P1 C12 C15 -31.9(6)
Mn1A P1 C12 C15 -46.6(8)
C1 P1 C12 C13 -166.1(5)
C8 P1 C12 C13 -56.3(6)
Mn1 P1 C12 C13 84.6(5)
Mn1A P1 C12 C13 69.9(7)
C1 P1 C12 C14 -42.2(6)
C8 P1 C12 C14 67.6(6)
Mn1 P1 C12 C14 -151.5(5)
Mn1A P1 C12 C14 -166.2(6)
C7 P2 C20 C23 -167.7(5)
C16 P2 C20 C23 83.5(6)
Mn1A P2 C20 C23 -60.0(7)
Mn1 P2 C20 C23 -58.1(6)
C7 P2 C20 C21 -50.1(6)
C16 P2 C20 C21 -158.9(5)
Mn1A P2 C20 C21 57.7(7)
Mn1 P2 C20 C21 59.6(6)
C7 P2 C20 C22 68.8(6)
C16 P2 C20 C22 -40.0(6)
Mn1A P2 C20 C22 176.5(5)
Mn1 P2 C20 C22 178.4(4)
C25A Mn1A C24 O1 0(3)
N1 Mn1A C24 O1 -172.7(12)
P2 Mn1A C24 O1 94.1(16)
P1 Mn1A C24 O1 -106.3(15)
